data_4088463
loop_
_publ_author_name
'Taguchi, Hiro-omi'
'Sasaki, Daichi'
'Takeuchi, Katsuhiko'
'Tsujimoto, Shota'
'Matsuo, Tsukasa'
'Tanaka, Hiromasa'
'Yoshizawa, Kazunari'
'Ozawa, Fumiyuki'

_publ_section_title
;
 Unsymmetrical PNP-Pincer Type Phosphaalkene Ligands Protected by a
 Fused-Ring Bulky Eind Group: Synthesis and Applications to Rh(I) and
 Ir(I) Complexes
;
_journal_issue 10
_journal_name_full Organometallics
_journal_page_first 1526
_journal_paper_doi 10.1021/acs.organomet.6b00113
_journal_volume 35
_journal_year 2016
_chemical_formula_sum 'C65 H102 Cl K N O6 P2 Rh'
_chemical_formula_weight 1232.88
_space_group_IT_number 14
_space_group_name_Hall '-P 2ybc'
_space_group_name_H-M_alt 'P 1 21/c 1'
_symmetry_cell_setting monoclinic
_symmetry_space_group_name_H-M 'P 1 21/c 1'
_atom_sites_solution_hydrogens geom
_atom_sites_solution_primary direct
_atom_sites_solution_secondary difmap
_audit_creation_method SHELXL-97
_cell_angle_alpha 90.00
_cell_angle_beta 104.2756(14)
_cell_angle_gamma 90.00
_cell_formula_units_Z 4
_cell_length_a 12.1391(13)
_cell_length_b 29.372(3)
_cell_length_c 18.861(2)
_cell_measurement_reflns_used 18524
_cell_measurement_temperature 103(2)
_cell_measurement_theta_max 31.4044
_cell_measurement_theta_min 2.2182
_cell_volume 6517.2(12)
_computing_cell_refinement 'CrystalClear (Rigaku Inc., 2008)'
_computing_data_collection 'CrystalClear (Rigaku Inc., 2008)'
_computing_data_reduction 'CrystalClear (Rigaku Inc., 2008)'
_computing_structure_refinement 'SHELXL-97 (Sheldrick, 1997)'
_computing_structure_solution 'SHELXS-97 (Sheldrick, 1990)'
_diffrn_ambient_temperature 103(2)
_diffrn_detector_area_resol_mean 28.5714
_diffrn_measured_fraction_theta_full 0.998
_diffrn_measured_fraction_theta_max 0.998
_diffrn_measurement_device_type 'Saturn724+ (4x4 bin mode)'
_diffrn_measurement_method dtprofit.ref
_diffrn_radiation_monochromator graphite
_diffrn_radiation_source 'fine-focus sealed tube'
_diffrn_radiation_type MoK\a
_diffrn_radiation_wavelength 0.71075
_diffrn_reflns_av_R_equivalents 0.0477
_diffrn_reflns_av_sigmaI/netI 0.0397
_diffrn_reflns_limit_h_max 15
_diffrn_reflns_limit_h_min -15
_diffrn_reflns_limit_k_max 38
_diffrn_reflns_limit_k_min -37
_diffrn_reflns_limit_l_max 24
_diffrn_reflns_limit_l_min -24
_diffrn_reflns_number 78774
_diffrn_reflns_theta_full 27.50
_diffrn_reflns_theta_max 27.50
_diffrn_reflns_theta_min 1.73
_exptl_absorpt_coefficient_mu 0.464
_exptl_absorpt_correction_T_max 0.9772
_exptl_absorpt_correction_T_min 0.9170
_exptl_absorpt_correction_type multi-scan
_exptl_crystal_colour Darkbrown
_exptl_crystal_density_diffrn 1.257
_exptl_crystal_density_method 'not measured'
_exptl_crystal_description Block
_exptl_crystal_F_000 2632
_exptl_crystal_size_max 0.19
_exptl_crystal_size_mid 0.07
_exptl_crystal_size_min 0.05
_refine_diff_density_max 1.387
_refine_diff_density_min -1.117
_refine_diff_density_rms 0.134
_refine_ls_extinction_method none
_refine_ls_goodness_of_fit_ref 1.160
_refine_ls_hydrogen_treatment constr
_refine_ls_matrix_type full
_refine_ls_number_parameters 710
_refine_ls_number_reflns 14941
_refine_ls_number_restraints 0
_refine_ls_restrained_S_all 1.160
_refine_ls_R_factor_all 0.0570
_refine_ls_R_factor_gt 0.0474
_refine_ls_shift/su_max 0.003
_refine_ls_shift/su_mean 0.000
_refine_ls_structure_factor_coef Fsqd
_refine_ls_weighting_details 'calc w=1/[\s^2^(Fo^2^)+(0.0653P)^2^+3.3815P] where P=(Fo^2^+2Fc^2^)/3'
_refine_ls_weighting_scheme calc
_refine_ls_wR_factor_gt 0.1190
_refine_ls_wR_factor_ref 0.1321
_reflns_number_gt 13121
_reflns_number_total 14941
_reflns_threshold_expression >2sigma(I)
_cod_data_source_file om6b00113_si_002.cif
_cod_data_source_block complex_[K(18c6)][12]
_cod_depositor_comments
;
The following automatic conversions were performed:

data item '_exptl_absorpt_correction_type' value 'Multi-scan' was
changed to 'multi-scan' in accordance with the
/home/saulius/struct/COD-crude-data/automatic-downloads/DataCite-retrospective/ACS/depositions/lib/dictionaries/cif_core.dic
dictionary named 'cif_core.dic' version 2.4.2 last updated on
2011-04-26.

data item '_symmetry_cell_setting' value 'Monoclinic' was changed to
'monoclinic' in accordance with the
/home/saulius/struct/COD-crude-data/automatic-downloads/DataCite-retrospective/ACS/depositions/lib/dictionaries/cif_core.dic
dictionary named 'cif_core.dic' version 2.4.2 last updated on
2011-04-26.

Automatic conversion script
Id: cif_fix_values 6909 2019-04-08 15:41:33Z antanas 
;
_cod_original_sg_symbol_H-M P21/c
_cod_database_code 4088463

loop_
_symmetry_equiv_pos_as_xyz
'x, y, z'
'-x, y+1/2, -z+1/2'
'-x, -y, -z'
'x, -y-1/2, z-1/2'

loop_
_atom_site_label
_atom_site_type_symbol
_atom_site_fract_x
_atom_site_fract_y
_atom_site_fract_z
_atom_site_U_iso_or_equiv
_atom_site_adp_type
_atom_site_occupancy
_atom_site_symmetry_multiplicity
_atom_site_calc_flag
_atom_site_refinement_flags
Rh1 Rh 0.377448(15) 0.673673(6) 0.191952(10) 0.01727(7) Uani 1 1 d .
P1 P 0.49240(5) 0.73117(2) 0.17207(3) 0.01805(13) Uani 1 1 d .
P2 P 0.30899(5) 0.60512(2) 0.20607(3) 0.01785(13) Uani 1 1 d .
N1 N 0.48295(17) 0.63398(7) 0.14660(11) 0.0178(4) Uani 1 1 d .
Cl1 Cl 0.24734(6) 0.72285(2) 0.22533(4) 0.03407(17) Uani 1 1 d .
C1 C 0.5849(2) 0.70182(9) 0.13020(14) 0.0220(5) Uani 1 1 d .
H1 H 0.6452 0.7168 0.1158 0.026 Uiso 1 1 calc R
C2 C 0.3818(2) 0.56806(9) 0.16786(14) 0.0211(5) Uani 1 1 d .
H2 H 0.3684 0.5362 0.1675 0.025 Uiso 1 1 calc R
C3 C 0.5657(2) 0.65564(9) 0.11918(13) 0.0195(5) Uani 1 1 d .
C4 C 0.6278(2) 0.62884(9) 0.07816(14) 0.0228(5) Uani 1 1 d .
H4 H 0.6844 0.6431 0.0589 0.027 Uiso 1 1 calc R
C5 C 0.6070(2) 0.58347(10) 0.06630(14) 0.0243(5) Uani 1 1 d .
H5 H 0.6476 0.5665 0.0381 0.029 Uiso 1 1 calc R
C6 C 0.5253(2) 0.56202(9) 0.09607(15) 0.0251(5) Uani 1 1 d .
H6 H 0.5109 0.5303 0.0893 0.030 Uiso 1 1 calc R
C7 C 0.4659(2) 0.58806(9) 0.13560(13) 0.0194(5) Uani 1 1 d .
C8 C 0.5769(2) 0.77342(8) 0.23691(13) 0.0170(5) Uani 1 1 d .
C9 C 0.5781(2) 0.81476(8) 0.20032(13) 0.0175(5) Uani 1 1 d .
C10 C 0.6472(2) 0.85067(8) 0.23273(13) 0.0184(5) Uani 1 1 d .
H10 H 0.6472 0.8782 0.2062 0.022 Uiso 1 1 calc R
C11 C 0.7161(2) 0.84696(8) 0.30298(13) 0.0185(5) Uani 1 1 d .
C12 C 0.7090(2) 0.80624(9) 0.34041(13) 0.0195(5) Uani 1 1 d .
H12 H 0.7527 0.8037 0.3895 0.023 Uiso 1 1 calc R
C13 C 0.6420(2) 0.76925(8) 0.31030(13) 0.0180(5) Uani 1 1 d .
C14 C 0.5045(2) 0.81832(8) 0.12193(13) 0.0191(5) Uani 1 1 d .
C15 C 0.4225(2) 0.77768(9) 0.11242(13) 0.0214(5) Uani 1 1 d .
H15 H 0.4028 0.7675 0.0608 0.026 Uiso 1 1 calc R
H15A H 0.3517 0.7867 0.1257 0.026 Uiso 1 1 calc R
C16 C 0.5800(2) 0.81643(10) 0.06775(14) 0.0244(5) Uani 1 1 d .
H16 H 0.6352 0.8414 0.0780 0.037 Uiso 1 1 calc R
H16A H 0.5327 0.8194 0.0177 0.037 Uiso 1 1 calc R
H16B H 0.6205 0.7873 0.0729 0.037 Uiso 1 1 calc R
C17 C 0.4371(2) 0.86307(9) 0.10987(14) 0.0249(5) Uani 1 1 d .
H17 H 0.3933 0.8660 0.1468 0.037 Uiso 1 1 calc R
H17A H 0.3852 0.8630 0.0610 0.037 Uiso 1 1 calc R
H17B H 0.4899 0.8887 0.1141 0.037 Uiso 1 1 calc R
C18 C 0.7980(2) 0.88453(9) 0.33957(14) 0.0223(5) Uani 1 1 d .
C19 C 0.7710(3) 0.89856(11) 0.41180(16) 0.0344(7) Uani 1 1 d .
H19 H 0.8227 0.9230 0.4346 0.052 Uiso 1 1 calc R
H19A H 0.7808 0.8723 0.4448 0.052 Uiso 1 1 calc R
H19B H 0.6923 0.9094 0.4021 0.052 Uiso 1 1 calc R
C20 C 0.7906(3) 0.92661(9) 0.29195(16) 0.0329(7) Uani 1 1 d .
H20 H 0.8086 0.9184 0.2457 0.049 Uiso 1 1 calc R
H20A H 0.8449 0.9495 0.3174 0.049 Uiso 1 1 calc R
H20B H 0.7134 0.9391 0.2820 0.049 Uiso 1 1 calc R
C21 C 0.9200(2) 0.86605(10) 0.35536(18) 0.0346(7) Uani 1 1 d .
H21 H 0.9389 0.8585 0.3091 0.052 Uiso 1 1 calc R
H21A H 0.9261 0.8387 0.3857 0.052 Uiso 1 1 calc R
H21B H 0.9729 0.8892 0.3813 0.052 Uiso 1 1 calc R
C22 C 0.6354(2) 0.72771(9) 0.35883(14) 0.0207(5) Uani 1 1 d .
C23 C 0.7251(2) 0.72999(9) 0.43313(14) 0.0255(6) Uani 1 1 d .
H23 H 0.8010 0.7334 0.4244 0.038 Uiso 1 1 calc R
H23A H 0.7221 0.7019 0.4607 0.038 Uiso 1 1 calc R
H23B H 0.7089 0.7561 0.4612 0.038 Uiso 1 1 calc R
C24 C 0.6560(2) 0.68263(9) 0.32279(15) 0.0241(5) Uani 1 1 d .
H24 H 0.5957 0.6779 0.2781 0.036 Uiso 1 1 calc R
H24A H 0.6556 0.6574 0.3568 0.036 Uiso 1 1 calc R
H24B H 0.7298 0.6838 0.3105 0.036 Uiso 1 1 calc R
C25 C 0.5168(2) 0.72744(10) 0.37377(15) 0.0255(6) Uani 1 1 d .
H25 H 0.5072 0.7548 0.4013 0.038 Uiso 1 1 calc R
H25A H 0.5086 0.7003 0.4023 0.038 Uiso 1 1 calc R
H25B H 0.4590 0.7270 0.3272 0.038 Uiso 1 1 calc R
C26 C 0.2142(2) 0.57104(8) 0.24748(13) 0.0169(5) Uani 1 1 d .
C27 C 0.1001(2) 0.56425(8) 0.21037(13) 0.0164(5) Uani 1 1 d .
C28 C 0.0300(2) 0.53636(8) 0.23979(13) 0.0183(5) Uani 1 1 d .
C29 C 0.0700(2) 0.51609(8) 0.30793(13) 0.0203(5) Uani 1 1 d .
H29 H 0.0218 0.4970 0.3276 0.024 Uiso 1 1 calc R
C30 C 0.1816(2) 0.52410(8) 0.34693(13) 0.0190(5) Uani 1 1 d .
C31 C 0.2539(2) 0.55157(8) 0.31783(13) 0.0179(5) Uani 1 1 d .
C32 C 0.0325(2) 0.58706(8) 0.13986(13) 0.0185(5) Uani 1 1 d .
C33 C -0.0880(2) 0.56555(9) 0.12837(13) 0.0203(5) Uani 1 1 d .
H33 H -0.1450 0.5899 0.1267 0.024 Uiso 1 1 calc R
H33A H -0.1079 0.5490 0.0812 0.024 Uiso 1 1 calc R
C34 C -0.0900(2) 0.53211(8) 0.19185(13) 0.0186(5) Uani 1 1 d .
C35 C 0.2363(2) 0.50702(9) 0.42356(13) 0.0213(5) Uani 1 1 d .
C36 C 0.3488(2) 0.53453(9) 0.44325(14) 0.0229(5) Uani 1 1 d .
H36 H 0.4134 0.5136 0.4616 0.027 Uiso 1 1 calc R
H36A H 0.3466 0.5566 0.4826 0.027 Uiso 1 1 calc R
C37 C 0.3664(2) 0.56050(8) 0.37467(13) 0.0197(5) Uani 1 1 d .
C38 C 0.0289(2) 0.63864(9) 0.15436(15) 0.0242(5) Uani 1 1 d .
H38 H -0.0011 0.6433 0.1981 0.029 Uiso 1 1 calc R
H38A H 0.1076 0.6505 0.1659 0.029 Uiso 1 1 calc R
C39 C -0.0430(2) 0.66661(10) 0.09121(18) 0.0334(7) Uani 1 1 d .
H39 H -0.0171 0.6610 0.0467 0.050 Uiso 1 1 calc R
H39A H -0.0350 0.6991 0.1035 0.050 Uiso 1 1 calc R
H39B H -0.1230 0.6577 0.0830 0.050 Uiso 1 1 calc R
C40 C 0.0817(2) 0.57774(9) 0.07317(13) 0.0240(5) Uani 1 1 d .
H40 H 0.0245 0.5868 0.0283 0.029 Uiso 1 1 calc R
H40A H 0.1494 0.5973 0.0770 0.029 Uiso 1 1 calc R
C41 C 0.1154(2) 0.52851(10) 0.06497(15) 0.0307(6) Uani 1 1 d .
H41 H 0.1744 0.5195 0.1082 0.046 Uiso 1 1 calc R
H41A H 0.1447 0.5255 0.0212 0.046 Uiso 1 1 calc R
H41B H 0.0488 0.5088 0.0602 0.046 Uiso 1 1 calc R
C42 C -0.1790(2) 0.54452(9) 0.23434(14) 0.0246(5) Uani 1 1 d .
H42 H -0.2551 0.5435 0.2000 0.029 Uiso 1 1 calc R
H42A H -0.1773 0.5209 0.2720 0.029 Uiso 1 1 calc R
C43 C -0.1640(3) 0.59073(11) 0.27169(17) 0.0354(7) Uani 1 1 d .
H43 H -0.0886 0.5924 0.3056 0.053 Uiso 1 1 calc R
H43A H -0.2225 0.5948 0.2989 0.053 Uiso 1 1 calc R
H43B H -0.1714 0.6147 0.2347 0.053 Uiso 1 1 calc R
C44 C -0.1111(2) 0.48264(9) 0.16330(14) 0.0220(5) Uani 1 1 d .
H44 H -0.0507 0.4742 0.1387 0.026 Uiso 1 1 calc R
H44A H -0.1042 0.4621 0.2057 0.026 Uiso 1 1 calc R
C45 C -0.2268(2) 0.47455(9) 0.10985(15) 0.0267(6) Uani 1 1 d .
H45 H -0.2875 0.4814 0.1342 0.040 Uiso 1 1 calc R
H45A H -0.2326 0.4427 0.0941 0.040 Uiso 1 1 calc R
H45B H -0.2344 0.4944 0.0671 0.040 Uiso 1 1 calc R
C46 C 0.1595(2) 0.51857(10) 0.47565(14) 0.0266(6) Uani 1 1 d .
H46 H 0.1480 0.5519 0.4753 0.032 Uiso 1 1 calc R
H46A H 0.0842 0.5043 0.4563 0.032 Uiso 1 1 calc R
C47 C 0.2060(3) 0.50312(11) 0.55484(15) 0.0342(7) Uani 1 1 d .
H47 H 0.2094 0.4698 0.5567 0.051 Uiso 1 1 calc R
H47A H 0.1558 0.5140 0.5848 0.051 Uiso 1 1 calc R
H47B H 0.2824 0.5156 0.5738 0.051 Uiso 1 1 calc R
C48 C 0.2617(2) 0.45557(9) 0.42421(15) 0.0257(6) Uani 1 1 d .
H48 H 0.3042 0.4495 0.3866 0.031 Uiso 1 1 calc R
H48A H 0.3129 0.4479 0.4723 0.031 Uiso 1 1 calc R
C49 C 0.1606(3) 0.42312(9) 0.41071(16) 0.0312(6) Uani 1 1 d .
H49 H 0.1205 0.4269 0.4495 0.047 Uiso 1 1 calc R
H49A H 0.1877 0.3917 0.4107 0.047 Uiso 1 1 calc R
H49B H 0.1088 0.4300 0.3632 0.047 Uiso 1 1 calc R
C50 C 0.3842(2) 0.61184(9) 0.39130(14) 0.0228(5) Uani 1 1 d .
H50 H 0.4471 0.6153 0.4357 0.027 Uiso 1 1 calc R
H50A H 0.4088 0.6262 0.3503 0.027 Uiso 1 1 calc R
C51 C 0.2817(2) 0.63805(9) 0.40306(15) 0.0281(6) Uani 1 1 d .
H51 H 0.2222 0.6389 0.3572 0.042 Uiso 1 1 calc R
H51A H 0.3045 0.6692 0.4186 0.042 Uiso 1 1 calc R
H51B H 0.2523 0.6229 0.4409 0.042 Uiso 1 1 calc R
C52 C 0.4755(2) 0.54435(9) 0.35365(14) 0.0235(5) Uani 1 1 d .
H52 H 0.4874 0.5640 0.3136 0.028 Uiso 1 1 calc R
H52A H 0.5407 0.5492 0.3963 0.028 Uiso 1 1 calc R
C53 C 0.4771(2) 0.49481(10) 0.32944(18) 0.0347(7) Uani 1 1 d .
H53 H 0.4783 0.4747 0.3711 0.052 Uiso 1 1 calc R
H53A H 0.5451 0.4894 0.3114 0.052 Uiso 1 1 calc R
H53B H 0.4091 0.4885 0.2903 0.052 Uiso 1 1 calc R
K1 K 0.16069(5) 0.79937(2) 0.29793(3) 0.02890(14) Uani 1 1 d .
O1 O 0.03780(17) 0.83760(7) 0.15972(10) 0.0284(4) Uani 1 1 d .
C54 C -0.0332(2) 0.80437(10) 0.11625(15) 0.0304(6) Uani 1 1 d .
H54 H 0.0140 0.7804 0.1015 0.036 Uiso 1 1 calc R
H54A H -0.0801 0.8187 0.0714 0.036 Uiso 1 1 calc R
C55 C -0.1089(2) 0.78364(11) 0.15977(16) 0.0311(6) Uani 1 1 d .
H55 H -0.1526 0.8077 0.1775 0.037 Uiso 1 1 calc R
H55A H -0.1632 0.7622 0.1290 0.037 Uiso 1 1 calc R
O2 O -0.03814(16) 0.76033(7) 0.21973(10) 0.0298(4) Uani 1 1 d .
C56 C -0.1020(2) 0.73221(10) 0.25658(16) 0.0309(6) Uani 1 1 d .
H56 H -0.1411 0.7079 0.2234 0.037 Uiso 1 1 calc R
H56A H -0.1600 0.7506 0.2723 0.037 Uiso 1 1 calc R
C57 C -0.0212(3) 0.71165(11) 0.32182(16) 0.0328(6) Uani 1 1 d .
H57 H -0.0615 0.6894 0.3457 0.039 Uiso 1 1 calc R
H57A H 0.0409 0.6956 0.3065 0.039 Uiso 1 1 calc R
O3 O 0.02416(17) 0.74733(7) 0.37133(10) 0.0301(4) Uani 1 1 d .
C58 C 0.0887(3) 0.73089(11) 0.44042(16) 0.0348(7) Uani 1 1 d .
H58 H 0.1479 0.7095 0.4332 0.042 Uiso 1 1 calc R
H58A H 0.0384 0.7145 0.4660 0.042 Uiso 1 1 calc R
C59 C 0.1423(3) 0.77051(11) 0.48485(15) 0.0342(7) Uani 1 1 d .
H59 H 0.0839 0.7936 0.4871 0.041 Uiso 1 1 calc R
H59A H 0.1787 0.7606 0.5354 0.041 Uiso 1 1 calc R
O4 O 0.22526(17) 0.78956(7) 0.45177(10) 0.0307(4) Uani 1 1 d .
C60 C 0.2734(3) 0.83014(10) 0.48743(15) 0.0347(7) Uani 1 1 d .
H60 H 0.3038 0.8243 0.5404 0.042 Uiso 1 1 calc R
H60A H 0.2143 0.8540 0.4816 0.042 Uiso 1 1 calc R
C61 C 0.3665(3) 0.84568(11) 0.45462(16) 0.0370(7) Uani 1 1 d .
H61 H 0.4061 0.8721 0.4822 0.044 Uiso 1 1 calc R
H61A H 0.4225 0.8209 0.4568 0.044 Uiso 1 1 calc R
O5 O 0.31763(17) 0.85832(7) 0.37973(10) 0.0320(4) Uani 1 1 d .
C62 C 0.4001(3) 0.87251(12) 0.34248(18) 0.0389(7) Uani 1 1 d .
H62 H 0.4400 0.8457 0.3290 0.047 Uiso 1 1 calc R
H62A H 0.4570 0.8925 0.3745 0.047 Uiso 1 1 calc R
C63 C 0.3401(3) 0.89778(11) 0.27527(18) 0.0374(7) Uani 1 1 d .
H63 H 0.3000 0.9245 0.2890 0.045 Uiso 1 1 calc R
H63A H 0.3959 0.9088 0.2488 0.045 Uiso 1 1 calc R
O6 O 0.26008(17) 0.86796(7) 0.22907(11) 0.0297(4) Uani 1 1 d .
C64 C 0.1862(3) 0.89143(10) 0.17033(17) 0.0336(7) Uani 1 1 d .
H64 H 0.2313 0.9089 0.1424 0.040 Uiso 1 1 calc R
H64A H 0.1384 0.9131 0.1896 0.040 Uiso 1 1 calc R
C65 C 0.1129(2) 0.85756(10) 0.12154(16) 0.0312(6) Uani 1 1 d .
H65 H 0.0688 0.8728 0.0767 0.037 Uiso 1 1 calc R
H65A H 0.1607 0.8337 0.1071 0.037 Uiso 1 1 calc R

loop_
_atom_site_aniso_label
_atom_site_aniso_U_11
_atom_site_aniso_U_22
_atom_site_aniso_U_33
_atom_site_aniso_U_23
_atom_site_aniso_U_13
_atom_site_aniso_U_12
Rh1 0.01415(10) 0.01868(11) 0.01913(11) -0.00226(7) 0.00438(8) -0.00269(7)
P1 0.0159(3) 0.0204(3) 0.0174(3) -0.0001(2) 0.0032(2) -0.0033(2)
P2 0.0140(3) 0.0190(3) 0.0201(3) 0.0000(2) 0.0034(2) -0.0021(2)
N1 0.0135(9) 0.0211(10) 0.0179(10) -0.0026(8) 0.0022(8) -0.0021(8)
Cl1 0.0235(3) 0.0306(4) 0.0506(4) -0.0130(3) 0.0138(3) -0.0019(3)
C1 0.0176(12) 0.0279(13) 0.0219(12) 0.0003(11) 0.0074(10) -0.0050(10)
C2 0.0187(12) 0.0210(12) 0.0231(12) -0.0003(10) 0.0041(10) -0.0016(9)
C3 0.0136(11) 0.0278(13) 0.0160(11) -0.0005(10) 0.0015(9) -0.0001(9)
C4 0.0138(11) 0.0318(14) 0.0231(12) -0.0001(11) 0.0051(10) -0.0003(10)
C5 0.0178(12) 0.0319(14) 0.0227(12) -0.0041(11) 0.0040(10) 0.0053(10)
C6 0.0212(12) 0.0236(13) 0.0296(14) -0.0023(11) 0.0046(11) 0.0010(10)
C7 0.0153(11) 0.0224(12) 0.0184(11) -0.0006(10) 0.0000(9) 0.0000(9)
C8 0.0147(11) 0.0212(12) 0.0156(11) -0.0007(9) 0.0044(9) -0.0031(9)
C9 0.0165(11) 0.0218(12) 0.0140(11) -0.0008(9) 0.0032(9) -0.0001(9)
C10 0.0177(11) 0.0212(12) 0.0163(11) 0.0024(10) 0.0039(9) -0.0017(9)
C11 0.0175(11) 0.0194(12) 0.0180(11) -0.0011(10) 0.0033(9) -0.0017(9)
C12 0.0165(11) 0.0263(13) 0.0142(11) 0.0014(10) 0.0011(9) -0.0024(9)
C13 0.0166(11) 0.0212(12) 0.0170(11) 0.0020(9) 0.0056(9) -0.0003(9)
C14 0.0212(12) 0.0211(12) 0.0138(11) 0.0016(9) 0.0018(9) -0.0026(9)
C15 0.0182(12) 0.0254(13) 0.0172(11) -0.0007(10) -0.0021(9) -0.0024(10)
C16 0.0279(14) 0.0305(14) 0.0153(12) -0.0011(10) 0.0060(10) -0.0067(11)
C17 0.0268(13) 0.0232(13) 0.0211(12) 0.0006(10) -0.0012(10) 0.0025(10)
C18 0.0238(13) 0.0225(12) 0.0177(12) -0.0009(10) -0.0005(10) -0.0043(10)
C19 0.0390(17) 0.0358(16) 0.0281(15) -0.0101(13) 0.0078(13) -0.0107(13)
C20 0.0385(16) 0.0250(14) 0.0278(14) 0.0029(12) -0.0061(12) -0.0143(12)
C21 0.0234(14) 0.0326(15) 0.0422(17) -0.0014(13) -0.0028(12) -0.0055(11)
C22 0.0199(12) 0.0234(12) 0.0181(12) 0.0045(10) 0.0034(10) -0.0022(9)
C23 0.0294(14) 0.0251(13) 0.0199(12) 0.0076(10) 0.0023(11) -0.0022(10)
C24 0.0240(13) 0.0247(13) 0.0228(13) 0.0036(11) 0.0045(10) 0.0001(10)
C25 0.0255(13) 0.0310(14) 0.0216(13) 0.0045(11) 0.0087(11) -0.0037(11)
C26 0.0152(11) 0.0175(11) 0.0171(11) -0.0019(9) 0.0021(9) -0.0013(8)
C27 0.0158(11) 0.0169(11) 0.0153(11) -0.0011(9) 0.0017(9) -0.0010(9)
C28 0.0161(11) 0.0205(12) 0.0168(11) -0.0007(9) 0.0010(9) -0.0010(9)
C29 0.0219(12) 0.0197(12) 0.0189(12) 0.0021(10) 0.0040(10) -0.0009(9)
C30 0.0201(12) 0.0189(12) 0.0164(11) 0.0010(9) 0.0018(9) 0.0009(9)
C31 0.0167(11) 0.0181(11) 0.0172(11) -0.0023(9) 0.0007(9) 0.0003(9)
C32 0.0143(11) 0.0221(12) 0.0177(11) 0.0028(10) 0.0012(9) -0.0020(9)
C33 0.0152(11) 0.0236(12) 0.0199(12) 0.0025(10) 0.0004(9) -0.0037(9)
C34 0.0147(11) 0.0222(12) 0.0173(11) 0.0020(9) 0.0010(9) -0.0026(9)
C35 0.0224(12) 0.0233(13) 0.0158(11) 0.0025(10) 0.0000(10) -0.0004(10)
C36 0.0218(12) 0.0235(13) 0.0187(12) 0.0005(10) -0.0036(10) -0.0009(10)
C37 0.0159(11) 0.0206(12) 0.0195(12) -0.0014(10) -0.0018(9) -0.0008(9)
C38 0.0167(12) 0.0226(13) 0.0304(14) 0.0023(11) 0.0005(10) -0.0025(9)
C39 0.0231(14) 0.0276(14) 0.0470(18) 0.0150(13) 0.0041(13) -0.0004(11)
C40 0.0196(12) 0.0353(15) 0.0144(11) 0.0057(11) -0.0007(9) -0.0047(10)
C41 0.0262(14) 0.0433(17) 0.0228(13) -0.0099(12) 0.0065(11) -0.0046(12)
C42 0.0201(12) 0.0296(14) 0.0232(13) 0.0019(11) 0.0039(10) -0.0015(10)
C43 0.0306(15) 0.0391(17) 0.0370(16) -0.0070(14) 0.0094(13) 0.0028(13)
C44 0.0182(12) 0.0234(13) 0.0220(12) 0.0009(10) 0.0007(10) -0.0031(10)
C45 0.0240(13) 0.0278(14) 0.0257(13) -0.0019(11) 0.0010(11) -0.0057(10)
C46 0.0260(13) 0.0344(15) 0.0172(12) 0.0005(11) 0.0013(10) -0.0001(11)
C47 0.0387(17) 0.0431(17) 0.0182(13) 0.0005(12) 0.0019(12) -0.0036(13)
C48 0.0264(13) 0.0223(13) 0.0246(13) 0.0020(11) -0.0010(11) 0.0000(10)
C49 0.0357(16) 0.0231(14) 0.0321(15) 0.0019(12) 0.0031(12) -0.0029(11)
C50 0.0203(12) 0.0234(13) 0.0220(12) -0.0033(10) 0.0000(10) -0.0028(10)
C51 0.0264(14) 0.0245(13) 0.0292(14) -0.0050(11) -0.0013(11) 0.0019(11)
C52 0.0165(12) 0.0261(13) 0.0238(12) -0.0024(11) -0.0029(10) 0.0010(10)
C53 0.0240(14) 0.0333(16) 0.0440(17) -0.0081(14) 0.0031(13) 0.0054(12)
K1 0.0292(3) 0.0342(3) 0.0214(3) -0.0016(2) 0.0025(2) -0.0050(2)
O1 0.0271(10) 0.0362(11) 0.0230(9) -0.0009(8) 0.0086(8) 0.0016(8)
C54 0.0291(15) 0.0375(16) 0.0225(13) -0.0023(12) 0.0024(11) 0.0021(12)
C55 0.0218(13) 0.0388(16) 0.0294(14) -0.0020(13) -0.0002(11) 0.0041(11)
O2 0.0193(9) 0.0430(12) 0.0269(10) 0.0020(9) 0.0054(8) -0.0015(8)
C56 0.0228(13) 0.0378(16) 0.0339(15) -0.0008(13) 0.0107(12) -0.0036(11)
C57 0.0285(15) 0.0378(16) 0.0336(15) 0.0002(13) 0.0103(12) -0.0039(12)
O3 0.0305(11) 0.0353(11) 0.0239(10) 0.0027(8) 0.0055(8) 0.0038(8)
C58 0.0303(15) 0.0444(18) 0.0303(15) 0.0093(13) 0.0089(12) 0.0087(13)
C59 0.0315(15) 0.0521(19) 0.0199(13) 0.0053(13) 0.0082(12) 0.0126(13)
O4 0.0303(11) 0.0387(11) 0.0226(9) -0.0040(9) 0.0054(8) 0.0059(9)
C60 0.0445(18) 0.0375(16) 0.0171(13) -0.0054(12) -0.0021(12) 0.0097(13)
C61 0.0367(16) 0.0374(17) 0.0280(15) -0.0078(13) -0.0091(13) 0.0034(13)
O5 0.0289(10) 0.0380(11) 0.0257(10) -0.0063(9) 0.0003(8) -0.0039(9)
C62 0.0303(16) 0.0454(18) 0.0402(17) -0.0173(15) 0.0073(13) -0.0081(13)
C63 0.0416(18) 0.0346(16) 0.0395(17) -0.0131(14) 0.0166(14) -0.0146(13)
O6 0.0332(11) 0.0265(10) 0.0294(10) -0.0039(8) 0.0077(9) -0.0048(8)
C64 0.0337(16) 0.0280(15) 0.0431(17) 0.0047(13) 0.0171(14) 0.0040(12)
C65 0.0293(15) 0.0359(16) 0.0294(14) 0.0056(12) 0.0093(12) 0.0057(12)

loop_
_atom_type_symbol
_atom_type_description
_atom_type_scat_dispersion_real
_atom_type_scat_dispersion_imag
_atom_type_scat_source
C C 0.0033 0.0016 'International Tables Vol C Tables 4.2.6.8 and 6.1.1.4'
H H 0.0000 0.0000 'International Tables Vol C Tables 4.2.6.8 and 6.1.1.4'
Cl Cl 0.1484 0.1585 'International Tables Vol C Tables 4.2.6.8 and 6.1.1.4'
K K 0.2009 0.2494 'International Tables Vol C Tables 4.2.6.8 and 6.1.1.4'
N N 0.0061 0.0033 'International Tables Vol C Tables 4.2.6.8 and 6.1.1.4'
O O 0.0106 0.0060 'International Tables Vol C Tables 4.2.6.8 and 6.1.1.4'
P P 0.1023 0.0942 'International Tables Vol C Tables 4.2.6.8 and 6.1.1.4'
Rh Rh -1.1178 0.9187 'International Tables Vol C Tables 4.2.6.8 and 6.1.1.4'

loop_
_geom_angle_atom_site_label_1
_geom_angle_atom_site_label_2
_geom_angle_atom_site_label_3
_geom_angle
N1 Rh1 P2 80.00(6)
N1 Rh1 P1 83.28(6)
P2 Rh1 P1 162.61(3)
N1 Rh1 Cl1 171.32(6)
P2 Rh1 Cl1 103.32(3)
P1 Rh1 Cl1 93.91(3)
C1 P1 C15 109.89(12)
C1 P1 C8 108.27(11)
C15 P1 C8 90.18(11)
C1 P1 Rh1 101.31(9)
C15 P1 Rh1 116.26(8)
C8 P1 Rh1 130.23(8)
C2 P2 C26 106.32(12)
C2 P2 Rh1 106.60(9)
C26 P2 Rh1 146.85(8)
C7 N1 C3 119.2(2)
C7 N1 Rh1 122.10(16)
C3 N1 Rh1 118.27(16)
Rh1 Cl1 K1 159.27(3)
C3 C1 P1 116.61(19)
C3 C1 H1 121.7
P1 C1 H1 121.7
C7 C2 P2 114.99(19)
C7 C2 H2 122.5
P2 C2 H2 122.5
C1 C3 N1 120.2(2)
C1 C3 C4 121.7(2)
N1 C3 C4 118.1(2)
C5 C4 C3 121.5(2)
C5 C4 H4 119.3
C3 C4 H4 119.3
C4 C5 C6 119.5(2)
C4 C5 H5 120.2
C6 C5 H5 120.2
C7 C6 C5 118.7(2)
C7 C6 H6 120.7
C5 C6 H6 120.7
N1 C7 C6 123.0(2)
N1 C7 C2 115.7(2)
C6 C7 C2 121.3(2)
C9 C8 C13 119.0(2)
C9 C8 P1 108.99(17)
C13 C8 P1 131.81(19)
C10 C9 C8 121.3(2)
C10 C9 C14 121.2(2)
C8 C9 C14 117.5(2)
C11 C10 C9 121.1(2)
C11 C10 H10 119.5
C9 C10 H10 119.5
C10 C11 C12 116.8(2)
C10 C11 C18 123.1(2)
C12 C11 C18 120.1(2)
C13 C12 C11 124.2(2)
C13 C12 H12 117.9
C11 C12 H12 117.9
C12 C13 C8 117.3(2)
C12 C13 C22 119.1(2)
C8 C13 C22 123.4(2)
C9 C14 C16 109.8(2)
C9 C14 C17 111.4(2)
C16 C14 C17 108.5(2)
C9 C14 C15 105.47(19)
C16 C14 C15 111.8(2)
C17 C14 C15 110.0(2)
C14 C15 P1 108.56(16)
C14 C15 H15 110.0
P1 C15 H15 110.0
C14 C15 H15A 110.0
P1 C15 H15A 110.0
H15 C15 H15A 108.4
C14 C16 H16 109.5
C14 C16 H16A 109.5
H16 C16 H16A 109.5
C14 C16 H16B 109.5
H16 C16 H16B 109.5
H16A C16 H16B 109.5
C14 C17 H17 109.5
C14 C17 H17A 109.5
H17 C17 H17A 109.5
C14 C17 H17B 109.5
H17 C17 H17B 109.5
H17A C17 H17B 109.5
C20 C18 C11 112.5(2)
C20 C18 C19 108.2(2)
C11 C18 C19 109.7(2)
C20 C18 C21 108.4(2)
C11 C18 C21 108.7(2)
C19 C18 C21 109.2(2)
C18 C19 H19 109.5
C18 C19 H19A 109.5
H19 C19 H19A 109.5
C18 C19 H19B 109.5
H19 C19 H19B 109.5
H19A C19 H19B 109.5
C18 C20 H20 109.5
C18 C20 H20A 109.5
H20 C20 H20A 109.5
C18 C20 H20B 109.5
H20 C20 H20B 109.5
H20A C20 H20B 109.5
C18 C21 H21 109.5
C18 C21 H21A 109.5
H21 C21 H21A 109.5
C18 C21 H21B 109.5
H21 C21 H21B 109.5
H21A C21 H21B 109.5
C25 C22 C24 109.8(2)
C25 C22 C13 107.6(2)
C24 C22 C13 112.5(2)
C25 C22 C23 108.4(2)
C24 C22 C23 106.4(2)
C13 C22 C23 112.1(2)
C22 C23 H23 109.5
C22 C23 H23A 109.5
H23 C23 H23A 109.5
C22 C23 H23B 109.5
H23 C23 H23B 109.5
H23A C23 H23B 109.5
C22 C24 H24 109.5
C22 C24 H24A 109.5
H24 C24 H24A 109.5
C22 C24 H24B 109.5
H24 C24 H24B 109.5
H24A C24 H24B 109.5
C22 C25 H25 109.5
C22 C25 H25A 109.5
H25 C25 H25A 109.5
C22 C25 H25B 109.5
H25 C25 H25B 109.5
H25A C25 H25B 109.5
C27 C26 C31 118.4(2)
C27 C26 P2 120.64(18)
C31 C26 P2 120.96(18)
C28 C27 C26 120.7(2)
C28 C27 C32 110.8(2)
C26 C27 C32 128.4(2)
C27 C28 C29 120.8(2)
C27 C28 C34 113.7(2)
C29 C28 C34 125.5(2)
C28 C29 C30 119.2(2)
C28 C29 H29 120.4
C30 C29 H29 120.4
C29 C30 C31 120.8(2)
C29 C30 C35 125.9(2)
C31 C30 C35 113.2(2)
C30 C31 C26 119.9(2)
C30 C31 C37 111.1(2)
C26 C31 C37 128.6(2)
C27 C32 C38 107.9(2)
C27 C32 C40 113.4(2)
C38 C32 C40 110.6(2)
C27 C32 C33 103.07(19)
C38 C32 C33 110.8(2)
C40 C32 C33 110.7(2)
C34 C33 C32 109.99(19)
C34 C33 H33 109.7
C32 C33 H33 109.7
C34 C33 H33A 109.7
C32 C33 H33A 109.7
H33 C33 H33A 108.2
C28 C34 C42 111.3(2)
C28 C34 C44 109.7(2)
C42 C34 C44 109.0(2)
C28 C34 C33 102.21(19)
C42 C34 C33 113.5(2)
C44 C34 C33 111.0(2)
C30 C35 C48 111.8(2)
C30 C35 C46 109.9(2)
C48 C35 C46 111.1(2)
C30 C35 C36 102.0(2)
C48 C35 C36 110.2(2)
C46 C35 C36 111.5(2)
C35 C36 C37 110.38(19)
C35 C36 H36 109.6
C37 C36 H36 109.6
C35 C36 H36A 109.6
C37 C36 H36A 109.6
H36 C36 H36A 108.1
C31 C37 C50 111.4(2)
C31 C37 C52 116.0(2)
C50 C37 C52 105.4(2)
C31 C37 C36 102.45(19)
C50 C37 C36 110.5(2)
C52 C37 C36 111.3(2)
C39 C38 C32 115.2(2)
C39 C38 H38 108.5
C32 C38 H38 108.5
C39 C38 H38A 108.5
C32 C38 H38A 108.5
H38 C38 H38A 107.5
C38 C39 H39 109.5
C38 C39 H39A 109.5
H39 C39 H39A 109.5
C38 C39 H39B 109.5
H39 C39 H39B 109.5
H39A C39 H39B 109.5
C41 C40 C32 114.8(2)
C41 C40 H40 108.6
C32 C40 H40 108.6
C41 C40 H40A 108.6
C32 C40 H40A 108.6
H40 C40 H40A 107.5
C40 C41 H41 109.5
C40 C41 H41A 109.5
H41 C41 H41A 109.5
C40 C41 H41B 109.5
H41 C41 H41B 109.5
H41A C41 H41B 109.5
C43 C42 C34 115.7(2)
C43 C42 H42 108.3
C34 C42 H42 108.3
C43 C42 H42A 108.3
C34 C42 H42A 108.3
H42 C42 H42A 107.4
C42 C43 H43 109.5
C42 C43 H43A 109.5
H43 C43 H43A 109.5
C42 C43 H43B 109.5
H43 C43 H43B 109.5
H43A C43 H43B 109.5
C45 C44 C34 114.9(2)
C45 C44 H44 108.6
C34 C44 H44 108.6
C45 C44 H44A 108.6
C34 C44 H44A 108.6
H44 C44 H44A 107.5
C44 C45 H45 109.5
C44 C45 H45A 109.5
H45 C45 H45A 109.5
C44 C45 H45B 109.5
H45 C45 H45B 109.5
H45A C45 H45B 109.5
C47 C46 C35 114.8(2)
C47 C46 H46 108.6
C35 C46 H46 108.6
C47 C46 H46A 108.6
C35 C46 H46A 108.6
H46 C46 H46A 107.5
C46 C47 H47 109.5
C46 C47 H47A 109.5
H47 C47 H47A 109.5
C46 C47 H47B 109.5
H47 C47 H47B 109.5
H47A C47 H47B 109.5
C49 C48 C35 117.4(2)
C49 C48 H48 108.0
C35 C48 H48 108.0
C49 C48 H48A 108.0
C35 C48 H48A 108.0
H48 C48 H48A 107.2
C48 C49 H49 109.5
C48 C49 H49A 109.5
H49 C49 H49A 109.5
C48 C49 H49B 109.5
H49 C49 H49B 109.5
H49A C49 H49B 109.5
C51 C50 C37 116.3(2)
C51 C50 H50 108.2
C37 C50 H50 108.2
C51 C50 H50A 108.2
C37 C50 H50A 108.2
H50 C50 H50A 107.4
C50 C51 H51 109.5
C50 C51 H51A 109.5
H51 C51 H51A 109.5
C50 C51 H51B 109.5
H51 C51 H51B 109.5
H51A C51 H51B 109.5
C53 C52 C37 116.4(2)
C53 C52 H52 108.2
C37 C52 H52 108.2
C53 C52 H52A 108.2
C37 C52 H52A 108.2
H52 C52 H52A 107.3
C52 C53 H53 109.5
C52 C53 H53A 109.5
H53 C53 H53A 109.5
C52 C53 H53B 109.5
H53 C53 H53B 109.5
H53A C53 H53B 109.5
O5 K1 O2 163.51(7)
O5 K1 O6 59.56(6)
O2 K1 O6 117.97(6)
O5 K1 O4 60.65(6)
O2 K1 O4 119.50(6)
O6 K1 O4 120.20(6)
O5 K1 O3 118.06(6)
O2 K1 O3 59.89(6)
O6 K1 O3 166.20(6)
O4 K1 O3 59.63(6)
O5 K1 O1 113.17(6)
O2 K1 O1 59.27(6)
O6 K1 O1 59.50(6)
O4 K1 O1 156.26(6)
O3 K1 O1 114.41(6)
O5 K1 Cl1 117.53(5)
O2 K1 Cl1 78.46(5)
O6 K1 Cl1 95.06(5)
O4 K1 Cl1 110.94(5)
O3 K1 Cl1 97.64(5)
O1 K1 Cl1 92.35(5)
O5 K1 C57 139.86(7)
O2 K1 C57 42.49(6)
O6 K1 C57 160.17(7)
O4 K1 C57 79.43(7)
O3 K1 C57 23.17(6)
O1 K1 C57 101.57(7)
Cl1 K1 C57 78.89(6)
C65 O1 C54 111.4(2)
C65 O1 K1 111.37(16)
C54 O1 K1 110.99(16)
O1 C54 C55 109.2(2)
O1 C54 H54 109.8
C55 C54 H54 109.8
O1 C54 H54A 109.8
C55 C54 H54A 109.8
H54 C54 H54A 108.3
O2 C55 C54 107.5(2)
O2 C55 H55 110.2
C54 C55 H55 110.2
O2 C55 H55A 110.2
C54 C55 H55A 110.2
H55 C55 H55A 108.5
C55 O2 C56 112.0(2)
C55 O2 K1 120.37(17)
C56 O2 K1 119.41(16)
O2 C56 C57 108.0(2)
O2 C56 H56 110.1
C57 C56 H56 110.1
O2 C56 H56A 110.1
C57 C56 H56A 110.1
H56 C56 H56A 108.4
O3 C57 C56 108.1(2)
O3 C57 K1 52.14(13)
C56 C57 K1 84.44(16)
O3 C57 H57 110.1
C56 C57 H57 110.1
K1 C57 H57 161.0
O3 C57 H57A 110.1
C56 C57 H57A 110.1
K1 C57 H57A 76.3
H57 C57 H57A 108.4
C57 O3 C58 112.7(2)
C57 O3 K1 104.69(16)
C58 O3 K1 111.74(17)
O3 C58 C59 108.4(2)
O3 C58 H58 110.0
C59 C58 H58 110.0
O3 C58 H58A 110.0
C59 C58 H58A 110.0
H58 C58 H58A 108.4
O4 C59 C58 108.6(2)
O4 C59 H59 110.0
C58 C59 H59 110.0
O4 C59 H59A 110.0
C58 C59 H59A 110.0
H59 C59 H59A 108.3
C60 O4 C59 112.0(2)
C60 O4 K1 112.19(16)
C59 O4 K1 116.29(16)
O4 C60 C61 109.0(2)
O4 C60 H60 109.9
C61 C60 H60 109.9
O4 C60 H60A 109.9
C61 C60 H60A 109.9
H60 C60 H60A 108.3
O5 C61 C60 108.4(2)
O5 C61 H61 110.0
C60 C61 H61 110.0
O5 C61 H61A 110.0
C60 C61 H61A 110.0
H61 C61 H61A 108.4
C62 O5 C61 113.0(2)
C62 O5 K1 112.51(16)
C61 O5 K1 116.70(17)
O5 C62 C63 108.1(3)
O5 C62 H62 110.1
C63 C62 H62 110.1
O5 C62 H62A 110.1
C63 C62 H62A 110.1
H62 C62 H62A 108.4
O6 C63 C62 109.1(2)
O6 C63 H63 109.9
C62 C63 H63 109.9
O6 C63 H63A 109.9
C62 C63 H63A 109.9
H63 C63 H63A 108.3
C64 O6 C63 112.4(2)
C64 O6 K1 116.49(16)
C63 O6 K1 117.32(17)
O6 C64 C65 108.9(2)
O6 C64 H64 109.9
C65 C64 H64 109.9
O6 C64 H64A 109.9
C65 C64 H64A 109.9
H64 C64 H64A 108.3
O1 C65 C64 108.8(2)
O1 C65 H65 109.9
C64 C65 H65 109.9
O1 C65 H65A 109.9
C64 C65 H65A 109.9
H65 C65 H65A 108.3

loop_
_geom_bond_atom_site_label_1
_geom_bond_atom_site_label_2
_geom_bond_distance
Rh1 N1 2.067(2)
Rh1 P2 2.2192(7)
Rh1 P1 2.2800(7)
Rh1 Cl1 2.3382(7)
P1 C1 1.751(3)
P1 C15 1.838(3)
P1 C8 1.863(2)
P2 C2 1.673(3)
P2 C26 1.838(2)
N1 C7 1.372(3)
N1 C3 1.392(3)
Cl1 K1 2.9570(10)
C1 C3 1.383(4)
C1 H1 0.9500
C2 C7 1.437(4)
C2 H2 0.9500
C3 C4 1.440(4)
C4 C5 1.364(4)
C4 H4 0.9500
C5 C6 1.404(4)
C5 H5 0.9500
C6 C7 1.387(4)
C6 H6 0.9500
C8 C9 1.399(3)
C8 C13 1.420(3)
C9 C10 1.392(3)
C9 C14 1.531(3)
C10 C11 1.386(3)
C10 H10 0.9500
C11 C12 1.402(3)
C11 C18 1.531(3)
C12 C13 1.391(3)
C12 H12 0.9500
C13 C22 1.539(3)
C14 C16 1.533(4)
C14 C17 1.535(3)
C14 C15 1.536(3)
C15 H15 0.9900
C15 H15A 0.9900
C16 H16 0.9800
C16 H16A 0.9800
C16 H16B 0.9800
C17 H17 0.9800
C17 H17A 0.9800
C17 H17B 0.9800
C18 C20 1.517(4)
C18 C19 1.534(4)
C18 C21 1.536(4)
C19 H19 0.9800
C19 H19A 0.9800
C19 H19B 0.9800
C20 H20 0.9800
C20 H20A 0.9800
C20 H20B 0.9800
C21 H21 0.9800
C21 H21A 0.9800
C21 H21B 0.9800
C22 C25 1.533(4)
C22 C24 1.537(4)
C22 C23 1.550(3)
C23 H23 0.9800
C23 H23A 0.9800
C23 H23B 0.9800
C24 H24 0.9800
C24 H24A 0.9800
C24 H24B 0.9800
C25 H25 0.9800
C25 H25A 0.9800
C25 H25B 0.9800
C26 C27 1.405(3)
C26 C31 1.416(3)
C27 C28 1.391(3)
C27 C32 1.533(3)
C28 C29 1.391(3)
C28 C34 1.519(3)
C29 C30 1.392(3)
C29 H29 0.9500
C30 C31 1.400(3)
C30 C35 1.519(3)
C31 C37 1.536(3)
C32 C38 1.542(3)
C32 C40 1.544(4)
C32 C33 1.559(3)
C33 C34 1.554(3)
C33 H33 0.9900
C33 H33A 0.9900
C34 C42 1.539(4)
C34 C44 1.549(3)
C35 C48 1.542(4)
C35 C46 1.549(4)
C35 C36 1.552(4)
C36 C37 1.561(4)
C36 H36 0.9900
C36 H36A 0.9900
C37 C50 1.544(3)
C37 C52 1.548(4)
C38 C39 1.531(4)
C38 H38 0.9900
C38 H38A 0.9900
C39 H39 0.9800
C39 H39A 0.9800
C39 H39B 0.9800
C40 C41 1.521(4)
C40 H40 0.9900
C40 H40A 0.9900
C41 H41 0.9800
C41 H41A 0.9800
C41 H41B 0.9800
C42 C43 1.519(4)
C42 H42 0.9900
C42 H42A 0.9900
C43 H43 0.9800
C43 H43A 0.9800
C43 H43B 0.9800
C44 C45 1.532(3)
C44 H44 0.9900
C44 H44A 0.9900
C45 H45 0.9800
C45 H45A 0.9800
C45 H45B 0.9800
C46 C47 1.529(4)
C46 H46 0.9900
C46 H46A 0.9900
C47 H47 0.9800
C47 H47A 0.9800
C47 H47B 0.9800
C48 C49 1.525(4)
C48 H48 0.9900
C48 H48A 0.9900
C49 H49 0.9800
C49 H49A 0.9800
C49 H49B 0.9800
C50 C51 1.526(4)
C50 H50 0.9900
C50 H50A 0.9900
C51 H51 0.9800
C51 H51A 0.9800
C51 H51B 0.9800
C52 C53 1.526(4)
C52 H52 0.9900
C52 H52A 0.9900
C53 H53 0.9800
C53 H53A 0.9800
C53 H53B 0.9800
K1 O5 2.749(2)
K1 O2 2.750(2)
K1 O6 2.824(2)
K1 O4 2.828(2)
K1 O3 2.852(2)
K1 O1 2.892(2)
K1 C57 3.494(3)
O1 C65 1.420(3)
O1 C54 1.421(3)
C54 C55 1.503(4)
C54 H54 0.9900
C54 H54A 0.9900
C55 O2 1.416(3)
C55 H55 0.9900
C55 H55A 0.9900
O2 C56 1.425(3)
C56 C57 1.498(4)
C56 H56 0.9900
C56 H56A 0.9900
C57 O3 1.421(4)
C57 H57 0.9900
C57 H57A 0.9900
O3 C58 1.429(3)
C58 C59 1.487(5)
C58 H58 0.9900
C58 H58A 0.9900
C59 O4 1.423(4)
C59 H59 0.9900
C59 H59A 0.9900
O4 C60 1.421(4)
C60 C61 1.488(5)
C60 H60 0.9900
C60 H60A 0.9900
C61 O5 1.439(3)
C61 H61 0.9900
C61 H61A 0.9900
O5 C62 1.420(4)
C62 C63 1.494(5)
C62 H62 0.9900
C62 H62A 0.9900
C63 O6 1.433(3)
C63 H63 0.9900
C63 H63A 0.9900
O6 C64 1.420(4)
C64 C65 1.492(4)
C64 H64 0.9900
C64 H64A 0.9900
C65 H65 0.9900
C65 H65A 0.9900

loop_
_geom_torsion_atom_site_label_1
_geom_torsion_atom_site_label_2
_geom_torsion_atom_site_label_3
_geom_torsion_atom_site_label_4
_geom_torsion
N1 Rh1 P1 C1 1.83(10)
P2 Rh1 P1 C1 17.81(13)
Cl1 Rh1 P1 C1 -169.92(9)
N1 Rh1 P1 C15 120.88(11)
P2 Rh1 P1 C15 136.85(12)
Cl1 Rh1 P1 C15 -50.87(10)
N1 Rh1 P1 C8 -124.18(12)
P2 Rh1 P1 C8 -108.20(13)
Cl1 Rh1 P1 C8 64.08(11)
N1 Rh1 P2 C2 -2.75(11)
P1 Rh1 P2 C2 -18.86(13)
Cl1 Rh1 P2 C2 169.06(9)
N1 Rh1 P2 C26 170.13(15)
P1 Rh1 P2 C26 154.02(15)
Cl1 Rh1 P2 C26 -18.06(15)
P2 Rh1 N1 C7 6.97(17)
P1 Rh1 N1 C7 -177.83(18)
Cl1 Rh1 N1 C7 -106.3(4)
P2 Rh1 N1 C3 179.73(17)
P1 Rh1 N1 C3 -5.06(16)
Cl1 Rh1 N1 C3 66.5(4)
N1 Rh1 Cl1 K1 -116.0(4)
P2 Rh1 Cl1 K1 132.38(10)
P1 Rh1 Cl1 K1 -45.25(11)
C15 P1 C1 C3 -122.3(2)
C8 P1 C1 C3 140.65(19)
Rh1 P1 C1 C3 1.2(2)
C26 P2 C2 C7 -176.76(18)
Rh1 P2 C2 C7 -0.8(2)
P1 C1 C3 N1 -5.5(3)
P1 C1 C3 C4 172.99(19)
C7 N1 C3 C1 -179.5(2)
Rh1 N1 C3 C1 7.6(3)
C7 N1 C3 C4 2.0(3)
Rh1 N1 C3 C4 -171.03(17)
C1 C3 C4 C5 -178.8(2)
N1 C3 C4 C5 -0.2(4)
C3 C4 C5 C6 -1.5(4)
C4 C5 C6 C7 1.4(4)
C3 N1 C7 C6 -2.1(3)
Rh1 N1 C7 C6 170.58(19)
C3 N1 C7 C2 177.9(2)
Rh1 N1 C7 C2 -9.4(3)
C5 C6 C7 N1 0.4(4)
C5 C6 C7 C2 -179.6(2)
P2 C2 C7 N1 6.1(3)
P2 C2 C7 C6 -173.9(2)
C1 P1 C8 C9 91.10(19)
C15 P1 C8 C9 -19.96(19)
Rh1 P1 C8 C9 -145.55(14)
C1 P1 C8 C13 -83.8(3)
C15 P1 C8 C13 165.1(2)
Rh1 P1 C8 C13 39.5(3)
C13 C8 C9 C10 4.2(4)
P1 C8 C9 C10 -171.46(19)
C13 C8 C9 C14 -178.5(2)
P1 C8 C9 C14 5.8(3)
C8 C9 C10 C11 -1.1(4)
C14 C9 C10 C11 -178.3(2)
C9 C10 C11 C12 -2.5(4)
C9 C10 C11 C18 176.8(2)
C10 C11 C12 C13 3.1(4)
C18 C11 C12 C13 -176.2(2)
C11 C12 C13 C8 -0.1(4)
C11 C12 C13 C22 -175.9(2)
C9 C8 C13 C12 -3.6(3)
P1 C8 C13 C12 170.9(2)
C9 C8 C13 C22 172.0(2)
P1 C8 C13 C22 -13.4(4)
C10 C9 C14 C16 71.9(3)
C8 C9 C14 C16 -105.4(3)
C10 C9 C14 C17 -48.2(3)
C8 C9 C14 C17 134.5(2)
C10 C9 C14 C15 -167.5(2)
C8 C9 C14 C15 15.2(3)
C9 C14 C15 P1 -29.2(2)
C16 C14 C15 P1 90.1(2)
C17 C14 C15 P1 -149.36(17)
C1 P1 C15 C14 -80.8(2)
C8 P1 C15 C14 28.71(19)
Rh1 P1 C15 C14 164.91(14)
C10 C11 C18 C20 2.9(4)
C12 C11 C18 C20 -177.8(2)
C10 C11 C18 C19 123.4(3)
C12 C11 C18 C19 -57.3(3)
C10 C11 C18 C21 -117.2(3)
C12 C11 C18 C21 62.1(3)
C12 C13 C22 C25 108.3(3)
C8 C13 C22 C25 -67.2(3)
C12 C13 C22 C24 -130.6(2)
C8 C13 C22 C24 53.9(3)
C12 C13 C22 C23 -10.8(3)
C8 C13 C22 C23 173.7(2)
C2 P2 C26 C27 -97.7(2)
Rh1 P2 C26 C27 89.4(2)
C2 P2 C26 C31 83.2(2)
Rh1 P2 C26 C31 -89.7(2)
C31 C26 C27 C28 -4.6(4)
P2 C26 C27 C28 176.32(18)
C31 C26 C27 C32 170.2(2)
P2 C26 C27 C32 -8.9(4)
C26 C27 C28 C29 2.7(4)
C32 C27 C28 C29 -172.9(2)
C26 C27 C28 C34 -178.9(2)
C32 C27 C28 C34 5.5(3)
C27 C28 C29 C30 0.2(4)
C34 C28 C29 C30 -178.0(2)
C28 C29 C30 C31 -1.1(4)
C28 C29 C30 C35 176.1(2)
C29 C30 C31 C26 -0.9(4)
C35 C30 C31 C26 -178.4(2)
C29 C30 C31 C37 172.4(2)
C35 C30 C31 C37 -5.1(3)
C27 C26 C31 C30 3.7(4)
P2 C26 C31 C30 -177.22(18)
C27 C26 C31 C37 -168.3(2)
P2 C26 C31 C37 10.8(4)
C28 C27 C32 C38 113.3(2)
C26 C27 C32 C38 -61.9(3)
C28 C27 C32 C40 -123.8(2)
C26 C27 C32 C40 61.1(3)
C28 C27 C32 C33 -4.1(3)
C26 C27 C32 C33 -179.2(2)
C27 C32 C33 C34 1.3(3)
C38 C32 C33 C34 -113.9(2)
C40 C32 C33 C34 122.9(2)
C27 C28 C34 C42 -125.8(2)
C29 C28 C34 C42 52.6(3)
C27 C28 C34 C44 113.5(2)
C29 C28 C34 C44 -68.2(3)
C27 C28 C34 C33 -4.3(3)
C29 C28 C34 C33 174.1(2)
C32 C33 C34 C28 1.5(3)
C32 C33 C34 C42 121.5(2)
C32 C33 C34 C44 -115.3(2)
C29 C30 C35 C48 73.6(3)
C31 C30 C35 C48 -109.0(3)
C29 C30 C35 C46 -50.3(3)
C31 C30 C35 C46 127.1(2)
C29 C30 C35 C36 -168.6(2)
C31 C30 C35 C36 8.7(3)
C30 C35 C36 C37 -9.1(3)
C48 C35 C36 C37 109.7(2)
C46 C35 C36 C37 -126.4(2)
C30 C31 C37 C50 -119.1(2)
C26 C31 C37 C50 53.5(3)
C30 C31 C37 C52 120.4(2)
C26 C31 C37 C52 -67.0(3)
C30 C31 C37 C36 -1.0(3)
C26 C31 C37 C36 171.6(2)
C35 C36 C37 C31 6.5(3)
C35 C36 C37 C50 125.2(2)
C35 C36 C37 C52 -118.1(2)
C27 C32 C38 C39 -175.7(2)
C40 C32 C38 C39 59.7(3)
C33 C32 C38 C39 -63.5(3)
C27 C32 C40 C41 44.6(3)
C38 C32 C40 C41 166.0(2)
C33 C32 C40 C41 -70.7(3)
C28 C34 C42 C43 53.9(3)
C44 C34 C42 C43 175.0(2)
C33 C34 C42 C43 -60.8(3)
C28 C34 C44 C45 -176.0(2)
C42 C34 C44 C45 61.8(3)
C33 C34 C44 C45 -63.9(3)
C30 C35 C46 C47 -179.8(2)
C48 C35 C46 C47 55.9(3)
C36 C35 C46 C47 -67.5(3)
C30 C35 C48 C49 -71.1(3)
C46 C35 C48 C49 52.2(3)
C36 C35 C48 C49 176.3(2)
C31 C37 C50 C51 45.0(3)
C52 C37 C50 C51 171.5(2)
C36 C37 C50 C51 -68.2(3)
C31 C37 C52 C53 -52.4(3)
C50 C37 C52 C53 -176.1(2)
C36 C37 C52 C53 64.1(3)
Rh1 Cl1 K1 O5 4.99(13)
Rh1 Cl1 K1 O2 -179.30(11)
Rh1 Cl1 K1 O6 63.16(12)
Rh1 Cl1 K1 O4 -61.91(12)
Rh1 Cl1 K1 O3 -122.25(11)
Rh1 Cl1 K1 O1 122.73(11)
Rh1 Cl1 K1 C57 -135.93(12)
O5 K1 O1 C65 49.02(18)
O2 K1 O1 C65 -147.45(19)
O6 K1 O1 C65 22.13(16)
O4 K1 O1 C65 118.5(2)
O3 K1 O1 C65 -171.85(16)
Cl1 K1 O1 C65 -72.36(17)
C57 K1 O1 C65 -151.50(17)
O5 K1 O1 C54 173.75(16)
O2 K1 O1 C54 -22.72(16)
O6 K1 O1 C54 146.86(18)
O4 K1 O1 C54 -116.8(2)
O3 K1 O1 C54 -47.12(18)
Cl1 K1 O1 C54 52.37(16)
C57 K1 O1 C54 -26.77(17)
C65 O1 C54 C55 178.7(2)
K1 O1 C54 C55 54.0(2)
O1 C54 C55 O2 -64.4(3)
C54 C55 O2 C56 -168.7(2)
C54 C55 O2 K1 43.0(3)
O5 K1 O2 C55 54.7(3)
O6 K1 O2 C55 -22.1(2)
O4 K1 O2 C55 140.54(18)
O3 K1 O2 C55 142.2(2)
O1 K1 O2 C55 -11.98(17)
Cl1 K1 O2 C55 -111.78(19)
C57 K1 O2 C55 162.1(2)
O5 K1 O2 C56 -91.2(3)
O6 K1 O2 C56 -168.07(18)
O4 K1 O2 C56 -5.4(2)
O3 K1 O2 C56 -3.68(18)
O1 K1 O2 C56 -157.9(2)
Cl1 K1 O2 C56 102.30(19)
C57 K1 O2 C56 16.21(18)
C55 O2 C56 C57 -176.1(2)
K1 O2 C56 C57 -27.5(3)
O2 C56 C57 O3 65.7(3)
O2 C56 C57 K1 18.6(2)
O5 K1 C57 O3 23.6(2)
O2 K1 C57 O3 -131.6(2)
O6 K1 C57 O3 -142.78(19)
O4 K1 C57 O3 29.40(16)
O1 K1 C57 O3 -126.42(16)
Cl1 K1 C57 O3 143.43(16)
O5 K1 C57 C56 141.72(16)
O2 K1 C57 C56 -13.43(15)
O6 K1 C57 C56 -24.6(3)
O4 K1 C57 C56 147.55(18)
O3 K1 C57 C56 118.2(3)
O1 K1 C57 C56 -8.27(18)
Cl1 K1 C57 C56 -98.42(17)
C56 C57 O3 C58 170.9(2)
K1 C57 O3 C58 -121.7(2)
C56 C57 O3 K1 -67.4(2)
O5 K1 O3 C57 -163.02(16)
O2 K1 O3 C57 35.73(16)
O6 K1 O3 C57 120.7(3)
O4 K1 O3 C57 -145.99(18)
O1 K1 O3 C57 59.96(17)
Cl1 K1 O3 C57 -36.15(16)
O5 K1 O3 C58 -40.7(2)
O2 K1 O3 C58 158.1(2)
O6 K1 O3 C58 -117.0(3)
O4 K1 O3 C58 -23.66(17)
O1 K1 O3 C58 -177.71(17)
Cl1 K1 O3 C58 86.18(18)
C57 K1 O3 C58 122.3(3)
C57 O3 C58 C59 173.9(2)
K1 O3 C58 C59 56.3(3)
O3 C58 C59 O4 -67.4(3)
C58 C59 O4 C60 174.8(2)
C58 C59 O4 K1 43.9(3)
O5 K1 O4 C60 20.57(18)
O2 K1 O4 C60 -140.48(18)
O6 K1 O4 C60 21.8(2)
O3 K1 O4 C60 -142.2(2)
O1 K1 O4 C60 -60.4(3)
Cl1 K1 O4 C60 131.21(18)
C57 K1 O4 C60 -155.12(19)
O5 K1 O4 C59 151.4(2)
O2 K1 O4 C59 -9.7(2)
O6 K1 O4 C59 152.60(18)
O3 K1 O4 C59 -11.40(18)
O1 K1 O4 C59 70.4(3)
Cl1 K1 O4 C59 -98.01(18)
C57 K1 O4 C59 -24.34(19)
C59 O4 C60 C61 174.7(2)
K1 O4 C60 C61 -52.4(3)
O4 C60 C61 O5 65.4(3)
C60 C61 O5 C62 -178.3(2)
C60 C61 O5 K1 -45.5(3)
O2 K1 O5 C62 -117.9(3)
O6 K1 O5 C62 -31.87(19)
O4 K1 O5 C62 146.9(2)
O3 K1 O5 C62 163.72(18)
O1 K1 O5 C62 -58.7(2)
Cl1 K1 O5 C62 47.1(2)
C57 K1 O5 C62 153.45(19)
O2 K1 O5 C61 109.1(3)
O6 K1 O5 C61 -164.9(2)
O4 K1 O5 C61 13.86(18)
O3 K1 O5 C61 30.7(2)
O1 K1 O5 C61 168.24(18)
Cl1 K1 O5 C61 -85.89(19)
C57 K1 O5 C61 20.4(2)
C61 O5 C62 C63 -162.8(2)
K1 O5 C62 C63 62.4(3)
O5 C62 C63 O6 -61.0(3)
C62 C63 O6 C64 169.9(2)
C62 C63 O6 K1 30.8(3)
O5 K1 O6 C64 -138.17(19)
O2 K1 O6 C64 23.1(2)
O4 K1 O6 C64 -139.43(17)
O3 K1 O6 C64 -54.2(3)
O1 K1 O6 C64 12.99(17)
Cl1 K1 O6 C64 102.74(18)
C57 K1 O6 C64 31.7(3)
O5 K1 O6 C63 -0.77(19)
O2 K1 O6 C63 160.53(19)
O4 K1 O6 C63 -2.0(2)
O3 K1 O6 C63 83.2(3)
O1 K1 O6 C63 150.4(2)
Cl1 K1 O6 C63 -119.85(19)
C57 K1 O6 C63 169.1(2)
C63 O6 C64 C65 175.1(2)
K1 O6 C64 C65 -45.5(3)
C54 O1 C65 C64 -179.0(2)
K1 O1 C65 C64 -54.5(2)
O6 C64 C65 O1 67.7(3)
